data_4339348
loop_
_publ_author_name
'Kim, Jae Il'
'Yoo, Houng Sik'
'Koh, Eui Kwan'
'Hong, Chang Seop'

_publ_section_title
;
 Field-induced metamagnetic transition in the Fe(III)-Mn(III) bimetallic
 chain built by a new cyanide-bearing Fe(III) precursor.
;
_journal_issue 25
_journal_name_full 'Inorganic chemistry'
_journal_page_first 10461
_journal_page_last 10463
_journal_paper_doi 10.1021/ic702001q
_journal_volume 46
_journal_year 2007
_chemical_formula_sum 'C34 H29 Fe Mn N9 O5'
_chemical_formula_weight 754.45
_chemical_name_systematic
;
 ?
;
_space_group_IT_number 9
_symmetry_cell_setting monoclinic
_symmetry_space_group_name_Hall 'C -2yc'
_symmetry_space_group_name_H-M 'C 1 c 1'
_atom_sites_solution_hydrogens geom
_atom_sites_solution_primary direct
_atom_sites_solution_secondary difmap
_audit_creation_method SHELXL-97
_cell_angle_alpha 90.00
_cell_angle_beta 110.576(6)
_cell_angle_gamma 90.00
_cell_formula_units_Z 4
_cell_length_a 10.7664(11)
_cell_length_b 23.771(2)
_cell_length_c 13.8319(15)
_cell_measurement_reflns_used 7442
_cell_measurement_temperature 293(2)
_cell_measurement_theta_max 27.278
_cell_measurement_theta_min 2.331
_cell_volume 3314.1(6)
_computing_cell_refinement 'Bruker SMART APEXll'
_computing_data_collection 'Bruker SMART APEXll'
_computing_data_reduction 'Bruker SAINT'
_computing_molecular_graphics WingX
_computing_publication_material WingX
_computing_structure_refinement 'SHELXL-97 (Sheldrick, 1997)'
_computing_structure_solution 'SHELXL-97 (Sheldrick, 1997)'
_diffrn_ambient_temperature 293(2)
_diffrn_measured_fraction_theta_full 0.990
_diffrn_measured_fraction_theta_max 0.990
_diffrn_measurement_device_type 'CCD area detector'
_diffrn_measurement_method 'omega & phi scan'
_diffrn_radiation_monochromator graphite
_diffrn_radiation_source 'fine-focus sealed tube'
_diffrn_radiation_type MoK\a
_diffrn_radiation_wavelength 0.71073
_diffrn_reflns_av_R_equivalents 0.0252
_diffrn_reflns_av_sigmaI/netI 0.0417
_diffrn_reflns_limit_h_max 14
_diffrn_reflns_limit_h_min -13
_diffrn_reflns_limit_k_max 31
_diffrn_reflns_limit_k_min -29
_diffrn_reflns_limit_l_max 18
_diffrn_reflns_limit_l_min -18
_diffrn_reflns_number 16137
_diffrn_reflns_theta_full 28.38
_diffrn_reflns_theta_max 28.38
_diffrn_reflns_theta_min 1.71
_exptl_absorpt_coefficient_mu 0.876
_exptl_absorpt_correction_T_max 0.9412
_exptl_absorpt_correction_T_min 0.8443
_exptl_absorpt_correction_type multi-scan
_exptl_absorpt_process_details sadabs
_exptl_crystal_colour brown
_exptl_crystal_density_diffrn 1.512
_exptl_crystal_density_method 'not measured'
_exptl_crystal_description rod
_exptl_crystal_F_000 1548
_exptl_crystal_size_max 0.20
_exptl_crystal_size_mid 0.08
_exptl_crystal_size_min 0.07
_refine_diff_density_max 0.705
_refine_diff_density_min -0.315
_refine_diff_density_rms 0.111
_refine_ls_abs_structure_details 'Flack H D (1983), Acta Cryst. A39, 876-881'
_refine_ls_abs_structure_Flack 0.029(12)
_refine_ls_extinction_method none
_refine_ls_goodness_of_fit_ref 1.113
_refine_ls_hydrogen_treatment constr
_refine_ls_matrix_type full
_refine_ls_number_parameters 452
_refine_ls_number_reflns 7303
_refine_ls_number_restraints 2
_refine_ls_restrained_S_all 1.113
_refine_ls_R_factor_all 0.0396
_refine_ls_R_factor_gt 0.0331
_refine_ls_shift/su_max 0.000
_refine_ls_shift/su_mean 0.000
_refine_ls_structure_factor_coef Fsqd
_refine_ls_weighting_details 'calc w=1/[\s^2^(Fo^2^)+(0.0511P)^2^+0.0000P] where P=(Fo^2^+2Fc^2^)/3'
_refine_ls_weighting_scheme calc
_refine_ls_wR_factor_gt 0.0841
_refine_ls_wR_factor_ref 0.0923
_reflns_number_gt 6663
_reflns_number_total 7303
_reflns_threshold_expression >2sigma(I)
_cod_data_source_file ic702001q-file003.cif
_cod_data_source_block cc
_cod_original_cell_volume 3314.2(6)
_cod_original_sg_symbol_H-M Cc
_cod_database_code 4339348

loop_
_symmetry_equiv_pos_as_xyz
'x, y, z'
'x, -y, z+1/2'
'x+1/2, y+1/2, z'
'x+1/2, -y+1/2, z+1/2'

loop_
_atom_site_label
_atom_site_type_symbol
_atom_site_fract_x
_atom_site_fract_y
_atom_site_fract_z
_atom_site_U_iso_or_equiv
_atom_site_adp_type
_atom_site_occupancy
_atom_site_symmetry_multiplicity
_atom_site_calc_flag
_atom_site_refinement_flags
Fe1 Fe 0.78473(3) 0.107509(16) 0.22196(3) 0.03171(10) Uani 1 1 d .
C1 C 0.8198(3) 0.16759(14) 0.1391(2) 0.0426(7) Uani 1 1 d .
N1 N 0.8329(4) 0.20442(14) 0.0897(3) 0.0649(9) Uani 1 1 d .
C2 C 0.9545(3) 0.12948(12) 0.3254(2) 0.0379(6) Uani 1 1 d .
N2 N 1.0515(3) 0.14309(13) 0.3873(2) 0.0532(7) Uani 1 1 d .
C3 C 0.6207(3) 0.09912(12) 0.1041(2) 0.0331(6) Uani 1 1 d .
N3 N 0.5217(3) 0.10026(11) 0.03557(19) 0.0394(6) Uani 1 1 d .
N4 N 0.6843(2) 0.15406(11) 0.28825(18) 0.0377(6) Uani 1 1 d .
C4 C 0.6460(3) 0.20662(15) 0.2708(2) 0.0460(7) Uani 1 1 d .
H4 H 0.6720 0.2274 0.2241 0.055 Uiso 1 1 calc R
C5 C 0.5673(4) 0.23274(16) 0.3200(3) 0.0568(9) Uani 1 1 d .
H5 H 0.5412 0.2700 0.3048 0.068 Uiso 1 1 calc R
C6 C 0.5293(4) 0.20382(17) 0.3896(3) 0.0556(9) Uani 1 1 d .
H6 H 0.4771 0.2211 0.4222 0.067 Uiso 1 1 calc R
C7 C 0.5696(3) 0.14735(17) 0.4121(2) 0.0491(8) Uani 1 1 d .
C8 C 0.5363(4) 0.1120(2) 0.4828(3) 0.0639(11) Uani 1 1 d .
H8 H 0.4855 0.1261 0.5196 0.077 Uiso 1 1 calc R
C9 C 0.5781(4) 0.0588(2) 0.4960(3) 0.0633(10) Uani 1 1 d .
H9 H 0.5564 0.0367 0.5433 0.076 Uiso 1 1 calc R
C10 C 0.6522(4) 0.03489(17) 0.4427(2) 0.0510(8) Uani 1 1 d .
H10 H 0.6791 -0.0025 0.4544 0.061 Uiso 1 1 calc R
C11 C 0.6862(3) 0.06685(14) 0.3717(2) 0.0396(7) Uani 1 1 d .
C12 C 0.6467(3) 0.12390(14) 0.3591(2) 0.0413(7) Uani 1 1 d .
N5 N 0.7537(3) 0.05076(10) 0.30691(18) 0.0374(5) Uani 1 1 d .
C13 C 0.7965(3) -0.00219(14) 0.2996(2) 0.0422(7) Uani 1 1 d .
O1 O 0.7823(3) -0.04468(11) 0.3445(2) 0.0620(7) Uani 1 1 d .
C14 C 0.8697(3) -0.00283(13) 0.2253(2) 0.0420(7) Uani 1 1 d .
C15 C 0.9344(4) -0.05087(15) 0.2087(3) 0.0565(9) Uani 1 1 d .
H15 H 0.9311 -0.0838 0.2441 0.068 Uiso 1 1 calc R
N6 N 1.0005(3) -0.05062(13) 0.1436(2) 0.0566(8) Uani 1 1 d .
C16 C 1.0009(3) -0.00371(16) 0.0925(3) 0.0493(8) Uani 1 1 d .
C17 C 1.0739(4) -0.0027(2) 0.0173(3) 0.0660(11) Uani 1 1 d .
H17A H 1.1636 -0.0149 0.0515 0.099 Uiso 1 1 calc R
H17B H 1.0739 0.0350 -0.0079 0.099 Uiso 1 1 calc R
H17C H 1.0305 -0.0273 -0.0395 0.099 Uiso 1 1 calc R
C18 C 0.9355(3) 0.04480(15) 0.1088(2) 0.0421(7) Uani 1 1 d .
H18 H 0.9363 0.0772 0.0715 0.051 Uiso 1 1 calc R
N7 N 0.8726(2) 0.04545(11) 0.17642(18) 0.0369(5) Uani 1 1 d .
Mn1 Mn 0.34889(3) 0.125627(17) -0.10807(3) 0.02940(10) Uani 1 1 d .
O2 O 0.2748(2) 0.05375(8) -0.12807(15) 0.0366(4) Uani 1 1 d .
C19 C 0.2964(3) 0.01151(12) -0.1841(2) 0.0319(6) Uani 1 1 d .
C20 C 0.2341(3) -0.03922(13) -0.1840(2) 0.0402(6) Uani 1 1 d .
H20 H 0.1800 -0.0432 -0.1448 0.048 Uiso 1 1 calc R
C21 C 0.2511(4) -0.08436(14) -0.2416(3) 0.0497(8) Uani 1 1 d .
H21 H 0.2076 -0.1181 -0.2408 0.060 Uiso 1 1 calc R
C22 C 0.3314(4) -0.07999(16) -0.3000(3) 0.0550(9) Uani 1 1 d .
H22 H 0.3431 -0.1106 -0.3377 0.066 Uiso 1 1 calc R
C23 C 0.3939(3) -0.02980(14) -0.3016(3) 0.0464(7) Uani 1 1 d .
H23 H 0.4468 -0.0264 -0.3419 0.056 Uiso 1 1 calc R
C24 C 0.3795(3) 0.01637(12) -0.2437(2) 0.0353(6) Uani 1 1 d .
C25 C 0.4626(3) 0.06445(14) -0.2399(2) 0.0381(6) Uani 1 1 d .
H25 H 0.5169 0.0630 -0.2793 0.046 Uiso 1 1 calc R
N8 N 0.4676(2) 0.10896(11) -0.18686(19) 0.0351(5) Uani 1 1 d .
C26 C 0.5673(4) 0.15194(15) -0.1768(3) 0.0495(8) Uani 1 1 d .
H26A H 0.5930 0.1518 -0.2374 0.059 Uiso 1 1 calc R
H26B H 0.6455 0.1443 -0.1168 0.059 Uiso 1 1 calc R
C27 C 0.5112(4) 0.20789(15) -0.1659(3) 0.0514(8) Uani 1 1 d .
H27A H 0.5823 0.2346 -0.1353 0.062 Uiso 1 1 calc R
H27B H 0.4560 0.2219 -0.2331 0.062 Uiso 1 1 calc R
N9 N 0.4316(2) 0.20104(10) -0.09907(18) 0.0357(5) Uani 1 1 d .
C28 C 0.4256(3) 0.24038(13) -0.0377(2) 0.0399(7) Uani 1 1 d .
H28 H 0.4780 0.2720 -0.0341 0.048 Uiso 1 1 calc R
C29 C 0.3457(3) 0.24021(13) 0.0262(2) 0.0383(6) Uani 1 1 d .
C30 C 0.3522(4) 0.28717(15) 0.0894(3) 0.0517(8) Uani 1 1 d .
H30 H 0.4110 0.3161 0.0911 0.062 Uiso 1 1 calc R
C31 C 0.2735(4) 0.29134(18) 0.1492(3) 0.0604(10) Uani 1 1 d .
H31 H 0.2793 0.3224 0.1914 0.072 Uiso 1 1 calc R
C32 C 0.1854(4) 0.24782(18) 0.1446(3) 0.0583(9) Uani 1 1 d .
H32 H 0.1331 0.2497 0.1855 0.070 Uiso 1 1 calc R
C33 C 0.1735(4) 0.20231(15) 0.0817(2) 0.0462(7) Uani 1 1 d .
H33 H 0.1107 0.1748 0.0783 0.055 Uiso 1 1 calc R
C34 C 0.2552(3) 0.19652(12) 0.0217(2) 0.0349(6) Uani 1 1 d .
O3 O 0.2396(2) 0.15163(9) -0.03735(15) 0.0385(4) Uani 1 1 d .
O4 O 0.1904(2) 0.14785(11) -0.27427(17) 0.0498(5) Uani 1 1 d .
O5 O 0.7791(3) 0.32331(13) 0.0654(2) 0.0654(7) Uani 1 1 d .

loop_
_atom_site_aniso_label
_atom_site_aniso_U_11
_atom_site_aniso_U_22
_atom_site_aniso_U_33
_atom_site_aniso_U_23
_atom_site_aniso_U_13
_atom_site_aniso_U_12
Fe1 0.02921(19) 0.0312(2) 0.03139(17) -0.00094(15) 0.00646(14) 0.00128(16)
C1 0.0364(16) 0.0414(17) 0.0498(16) -0.0014(13) 0.0147(14) -0.0028(13)
N1 0.067(2) 0.0538(19) 0.077(2) 0.0164(17) 0.0296(18) -0.0029(16)
C2 0.0366(16) 0.0315(14) 0.0419(14) -0.0060(12) 0.0090(13) 0.0057(12)
N2 0.0406(16) 0.0435(15) 0.0614(17) -0.0121(13) 0.0003(13) 0.0058(12)
C3 0.0360(16) 0.0317(14) 0.0340(14) 0.0006(10) 0.0151(13) -0.0013(11)
N3 0.0368(14) 0.0463(15) 0.0327(12) 0.0061(10) 0.0093(10) -0.0023(11)
N4 0.0305(12) 0.0444(15) 0.0328(11) -0.0020(10) 0.0045(10) 0.0042(10)
C4 0.0421(17) 0.0429(18) 0.0437(16) -0.0039(13) 0.0035(13) 0.0056(14)
C5 0.049(2) 0.049(2) 0.060(2) -0.0160(16) 0.0038(16) 0.0148(16)
C6 0.0388(17) 0.067(2) 0.059(2) -0.0214(18) 0.0146(15) 0.0053(16)
C7 0.0373(16) 0.069(2) 0.0403(15) -0.0152(15) 0.0132(13) -0.0037(16)
C8 0.055(2) 0.093(3) 0.052(2) -0.018(2) 0.0293(17) -0.007(2)
C9 0.063(2) 0.086(3) 0.0481(19) -0.0013(19) 0.0278(18) -0.011(2)
C10 0.0491(19) 0.062(2) 0.0396(15) 0.0027(15) 0.0128(14) -0.0093(17)
C11 0.0339(16) 0.0459(17) 0.0335(14) -0.0018(12) 0.0048(12) -0.0034(13)
C12 0.0304(15) 0.0516(19) 0.0355(14) -0.0056(13) 0.0038(12) -0.0024(13)
N5 0.0361(13) 0.0373(13) 0.0359(11) 0.0020(10) 0.0089(10) 0.0001(10)
C13 0.0336(15) 0.0387(16) 0.0463(16) 0.0010(13) 0.0040(12) 0.0022(12)
O1 0.0625(16) 0.0435(14) 0.0824(18) 0.0164(13) 0.0285(14) 0.0018(12)
C14 0.0359(16) 0.0366(15) 0.0479(16) -0.0063(12) 0.0078(13) -0.0010(12)
C15 0.052(2) 0.0397(18) 0.071(2) -0.0082(16) 0.0129(18) 0.0017(15)
N6 0.0499(17) 0.0518(17) 0.0656(18) -0.0173(14) 0.0174(15) 0.0101(14)
C16 0.0357(17) 0.061(2) 0.0434(16) -0.0152(15) 0.0044(13) 0.0093(15)
C17 0.052(2) 0.091(3) 0.0528(19) -0.020(2) 0.0159(17) 0.016(2)
C18 0.0364(16) 0.0493(18) 0.0371(14) -0.0059(12) 0.0085(12) 0.0011(13)
N7 0.0283(12) 0.0384(13) 0.0380(12) -0.0044(10) 0.0042(10) 0.0006(10)
Mn1 0.0310(2) 0.0295(2) 0.03136(18) -0.00078(15) 0.01552(15) -0.00227(17)
O2 0.0402(11) 0.0355(11) 0.0408(10) -0.0092(8) 0.0225(9) -0.0100(9)
C19 0.0277(13) 0.0326(14) 0.0319(12) -0.0030(10) 0.0061(10) 0.0010(11)
C20 0.0370(16) 0.0398(16) 0.0437(15) -0.0068(12) 0.0140(13) -0.0060(12)
C21 0.054(2) 0.0324(16) 0.063(2) -0.0101(14) 0.0217(17) -0.0055(14)
C22 0.056(2) 0.0455(19) 0.067(2) -0.0227(16) 0.0264(18) -0.0034(16)
C23 0.0449(17) 0.0519(19) 0.0462(16) -0.0131(14) 0.0209(14) 0.0015(15)
C24 0.0351(15) 0.0376(15) 0.0328(13) -0.0035(11) 0.0113(11) 0.0025(11)
C25 0.0360(15) 0.0497(18) 0.0337(13) -0.0021(12) 0.0186(12) 0.0001(13)
N8 0.0350(13) 0.0394(13) 0.0359(12) -0.0020(9) 0.0185(10) -0.0039(10)
C26 0.0469(18) 0.0510(19) 0.0613(19) -0.0039(15) 0.0324(16) -0.0100(15)
C27 0.066(2) 0.0397(17) 0.065(2) -0.0022(15) 0.0438(19) -0.0111(15)
N9 0.0417(13) 0.0307(12) 0.0392(12) 0.0021(9) 0.0198(10) -0.0036(10)
C28 0.0406(17) 0.0332(15) 0.0453(15) 0.0018(12) 0.0144(13) -0.0053(12)
C29 0.0397(16) 0.0396(16) 0.0331(13) 0.0006(11) 0.0097(12) 0.0033(12)
C30 0.049(2) 0.0473(19) 0.0539(18) -0.0154(15) 0.0127(16) -0.0017(15)
C31 0.064(2) 0.061(2) 0.056(2) -0.0194(17) 0.0213(18) 0.0084(19)
C32 0.066(2) 0.067(2) 0.0514(19) -0.0042(17) 0.0330(18) 0.0126(19)
C33 0.0537(19) 0.0479(18) 0.0472(16) 0.0047(13) 0.0306(15) 0.0114(15)
C34 0.0376(15) 0.0328(14) 0.0349(13) 0.0027(11) 0.0135(12) 0.0097(12)
O3 0.0425(12) 0.0378(11) 0.0429(10) -0.0027(8) 0.0247(9) -0.0024(9)
O4 0.0445(13) 0.0546(14) 0.0457(11) 0.0045(10) 0.0100(10) -0.0012(11)
O5 0.0731(18) 0.0667(18) 0.0501(14) 0.0034(12) 0.0140(13) 0.0116(14)

loop_
_atom_type_symbol
_atom_type_description
_atom_type_scat_dispersion_real
_atom_type_scat_dispersion_imag
_atom_type_scat_source
C C 0.0033 0.0016 'International Tables Vol C Tables 4.2.6.8 and 6.1.1.4'
H H 0.0000 0.0000 'International Tables Vol C Tables 4.2.6.8 and 6.1.1.4'
N N 0.0061 0.0033 'International Tables Vol C Tables 4.2.6.8 and 6.1.1.4'
O O 0.0106 0.0060 'International Tables Vol C Tables 4.2.6.8 and 6.1.1.4'
Mn Mn 0.3368 0.7283 'International Tables Vol C Tables 4.2.6.8 and 6.1.1.4'
Fe Fe 0.3463 0.8444 'International Tables Vol C Tables 4.2.6.8 and 6.1.1.4'

loop_
_geom_angle_atom_site_label_1
_geom_angle_atom_site_label_2
_geom_angle_atom_site_label_3
_geom_angle
N5 Fe1 C3 98.09(11)
N5 Fe1 C1 177.87(13)
C3 Fe1 C1 83.62(12)
N5 Fe1 C2 93.40(12)
C3 Fe1 C2 168.38(13)
C1 Fe1 C2 84.86(13)
N5 Fe1 N7 82.77(11)
C3 Fe1 N7 92.96(11)
C1 Fe1 N7 98.44(12)
C2 Fe1 N7 90.22(11)
N5 Fe1 N4 82.36(11)
C3 Fe1 N4 87.87(11)
C1 Fe1 N4 96.47(12)
C2 Fe1 N4 91.93(11)
N7 Fe1 N4 165.07(11)
N1 C1 Fe1 175.8(3)
N2 C2 Fe1 178.0(3)
N3 C3 Fe1 172.6(3)
C3 N3 Mn1 164.1(2)
C4 N4 C12 118.2(3)
C4 N4 Fe1 129.3(2)
C12 N4 Fe1 112.4(2)
N4 C4 C5 122.5(4)
C6 C5 C4 120.2(4)
C5 C6 C7 119.4(3)
C12 C7 C6 117.1(3)
C12 C7 C8 117.5(4)
C6 C7 C8 125.3(3)
C9 C8 C7 119.8(4)
C8 C9 C10 123.2(4)
C9 C10 C11 119.8(4)
C10 C11 N5 129.2(3)
C10 C11 C12 118.0(3)
N5 C11 C12 112.8(3)
N4 C12 C7 122.6(3)
N4 C12 C11 115.7(3)
C7 C12 C11 121.7(3)
C13 N5 C11 124.8(3)
C13 N5 Fe1 118.4(2)
C11 N5 Fe1 116.7(2)
O1 C13 N5 128.5(3)
O1 C13 C14 121.9(3)
N5 C13 C14 109.6(3)
N7 C14 C15 121.1(3)
N7 C14 C13 116.7(3)
C15 C14 C13 122.2(3)
N6 C15 C14 121.6(4)
C16 N6 C15 118.0(3)
N6 C16 C18 120.5(3)
N6 C16 C17 118.9(3)
C18 C16 C17 120.5(4)
N7 C18 C16 121.8(3)
C18 N7 C14 116.9(3)
C18 N7 Fe1 130.7(2)
C14 N7 Fe1 112.4(2)
O2 Mn1 O3 93.74(9)
O2 Mn1 N9 174.50(9)
O3 Mn1 N9 91.12(10)
O2 Mn1 N8 93.43(9)
O3 Mn1 N8 172.28(10)
N9 Mn1 N8 81.59(10)
O2 Mn1 N3 93.58(9)
O3 Mn1 N3 95.85(10)
N9 Mn1 N3 88.48(10)
N8 Mn1 N3 86.57(10)
O2 Mn1 O4 86.35(9)
O3 Mn1 O4 93.55(9)
N9 Mn1 O4 90.78(9)
N8 Mn1 O4 84.04(9)
N3 Mn1 O4 170.59(9)
C19 O2 Mn1 128.43(17)
O2 C19 C20 118.2(2)
O2 C19 C24 123.3(2)
C20 C19 C24 118.5(3)
C19 C20 C21 121.0(3)
C22 C21 C20 121.0(3)
C23 C22 C21 119.1(3)
C22 C23 C24 121.2(3)
C23 C24 C19 119.2(3)
C23 C24 C25 116.8(3)
C19 C24 C25 123.6(2)
N8 C25 C24 125.3(3)
C25 N8 C26 121.2(3)
C25 N8 Mn1 125.0(2)
C26 N8 Mn1 113.8(2)
N8 C26 C27 109.0(3)
N9 C27 C26 108.1(3)
C28 N9 C27 120.7(3)
C28 N9 Mn1 125.1(2)
C27 N9 Mn1 114.04(19)
N9 C28 C29 126.0(3)
C30 C29 C34 119.7(3)
C30 C29 C28 118.2(3)
C34 C29 C28 122.0(3)
C31 C30 C29 121.6(3)
C30 C31 C32 118.2(3)
C33 C32 C31 121.9(3)
C32 C33 C34 120.9(3)
O3 C34 C29 124.0(3)
O3 C34 C33 118.2(3)
C29 C34 C33 117.7(3)
C34 O3 Mn1 128.45(19)

loop_
_geom_bond_atom_site_label_1
_geom_bond_atom_site_label_2
_geom_bond_distance
Fe1 N5 1.894(2)
Fe1 C3 1.948(3)
Fe1 C1 1.949(3)
Fe1 C2 1.955(3)
Fe1 N7 1.971(3)
Fe1 N4 1.983(3)
C1 N1 1.150(4)
C2 N2 1.140(4)
C3 N3 1.151(4)
N3 Mn1 2.275(3)
N4 C4 1.311(4)
N4 C12 1.384(4)
C4 C5 1.403(5)
C5 C6 1.359(6)
C6 C7 1.411(6)
C7 C12 1.402(5)
C7 C8 1.428(6)
C8 C9 1.333(6)
C9 C10 1.385(5)
C10 C11 1.389(4)
C11 N5 1.391(4)
C11 C12 1.414(5)
N5 C13 1.356(4)
C13 O1 1.223(4)
C13 C14 1.499(5)
C14 N7 1.338(4)
C14 C15 1.398(5)
C15 N6 1.329(5)
N6 C16 1.322(5)
C16 C18 1.410(5)
C16 C17 1.507(5)
C18 N7 1.334(4)
Mn1 O2 1.865(2)
Mn1 O3 1.880(2)
Mn1 N9 1.986(2)
Mn1 N8 1.989(2)
Mn1 O4 2.391(2)
O2 C19 1.338(3)
C19 C20 1.380(4)
C19 C24 1.419(4)
C20 C21 1.386(4)
C21 C22 1.380(5)
C22 C23 1.374(5)
C23 C24 1.399(4)
C24 C25 1.441(4)
C25 N8 1.278(4)
N8 C26 1.453(4)
C26 C27 1.490(5)
C27 N9 1.474(4)
N9 C28 1.280(4)
C28 C29 1.434(4)
C29 C30 1.405(4)
C29 C34 1.410(4)
C30 C31 1.379(5)
C31 C32 1.390(6)
C32 C33 1.366(5)
C33 C34 1.412(4)
C34 O3 1.318(3)
